data_7055304
loop_
_publ_author_name
'Ramalingam, Kuppukkannu'
'Rizzoli, Corrado'
'Sivagurunathan, Gurunathan Senthilkumar'

_publ_section_title
;
 Mono and trivalent thallium--sulfur interactions and their influence on
 the formation of nano thallium sulphide: single crystal X-ray structural
 and spectral studies on thallium(i)/(iii)--cyclohexylpiperazine
 dithiocarbamates
;
_journal_issue 3
_journal_name_full 'New J. Chem.'
_journal_page_first 2489
_journal_paper_doi 10.1039/C5NJ02980E
_journal_volume 40
_journal_year 2016
_chemical_formula_moiety 'C22 H38 N4 S4 Tl2'
_chemical_formula_sum 'C22 H38 N4 S4 Tl2'
_chemical_formula_weight 895.54
_space_group_crystal_system triclinic
_space_group_IT_number 2
_space_group_name_Hall '-P 1'
_space_group_name_H-M_alt 'P -1'
_symmetry_space_group_name_Hall '-P 1'
_symmetry_space_group_name_H-M 'P -1'
_atom_sites_solution_hydrogens geom
_audit_creation_method SHELXL-2014/7
_audit_update_record
;
2015-12-22 deposited with the CCDC.
2016-01-11 downloaded from the CCDC.
;
_cell_angle_alpha 91.512(4)
_cell_angle_beta 95.518(4)
_cell_angle_gamma 96.508(4)
_cell_formula_units_Z 1
_cell_length_a 6.2864(16)
_cell_length_b 6.4124(16)
_cell_length_c 17.400(4)
_cell_measurement_reflns_used 103
_cell_measurement_temperature 293(2)
_cell_measurement_theta_max 18.23
_cell_measurement_theta_min 6.20
_cell_volume 693.2(3)
_computing_cell_refinement 'SAINT (Bruker, 2008)'
_computing_data_collection 'APEX2 (Bruker, 2008)'
_computing_data_reduction 'SAINT (Bruker, 2008)'
_computing_molecular_graphics 'ORTEP-3 for Windows (Farrugia, 2012)'
_computing_publication_material 'SHELXL-2014/7 (Sheldrick, 2015)'
_computing_structure_refinement 'SHELXL-2014/7 (Sheldrick, 2015)'
_computing_structure_solution 'SHELXT (Sheldrick, 2008)'
_diffrn_ambient_temperature 293(2)
_diffrn_measured_fraction_theta_full 0.990
_diffrn_measured_fraction_theta_max 0.970
_diffrn_measurement_device_type 'Bruker APEX-II CCD'
_diffrn_measurement_method '\w scans'
_diffrn_radiation_type MoK\a
_diffrn_radiation_wavelength 0.71073
_diffrn_reflns_av_R_equivalents 0.0313
_diffrn_reflns_av_unetI/netI 0.0679
_diffrn_reflns_Laue_measured_fraction_full 0.990
_diffrn_reflns_Laue_measured_fraction_max 0.970
_diffrn_reflns_limit_h_max 7
_diffrn_reflns_limit_h_min -7
_diffrn_reflns_limit_k_max 7
_diffrn_reflns_limit_k_min -7
_diffrn_reflns_limit_l_max 20
_diffrn_reflns_limit_l_min -20
_diffrn_reflns_number 3744
_diffrn_reflns_point_group_measured_fraction_full 0.990
_diffrn_reflns_point_group_measured_fraction_max 0.970
_diffrn_reflns_theta_full 25.242
_diffrn_reflns_theta_max 25.246
_diffrn_reflns_theta_min 2.354
_exptl_absorpt_coefficient_mu 11.928
_exptl_absorpt_correction_T_max 0.745
_exptl_absorpt_correction_T_min 0.489
_exptl_absorpt_correction_type multi-scan
_exptl_absorpt_process_details '(SADABS; Bruker, 2008)'
_exptl_crystal_colour colourless
_exptl_crystal_density_diffrn 2.145
_exptl_crystal_description plate
_exptl_crystal_F_000 424
_exptl_crystal_size_max 0.150
_exptl_crystal_size_mid 0.110
_exptl_crystal_size_min 0.030
_refine_diff_density_max 3.062
_refine_diff_density_min -1.835
_refine_diff_density_rms 0.314
_refine_ls_extinction_method none
_refine_ls_goodness_of_fit_ref 1.045
_refine_ls_hydrogen_treatment constr
_refine_ls_matrix_type full
_refine_ls_number_parameters 165
_refine_ls_number_reflns 2413
_refine_ls_number_restraints 84
_refine_ls_restrained_S_all 1.027
_refine_ls_R_factor_all 0.0928
_refine_ls_R_factor_gt 0.0751
_refine_ls_shift/su_max 0.000
_refine_ls_shift/su_mean 0.000
_refine_ls_structure_factor_coef Fsqd
_refine_ls_weighting_details 'w=1/[\s^2^(Fo^2^)+(0.1075P)^2^+25.8543P] where P=(Fo^2^+2Fc^2^)/3'
_refine_ls_weighting_scheme calc
_refine_ls_wR_factor_gt 0.2208
_refine_ls_wR_factor_ref 0.2309
_reflns_Friedel_coverage 0.000
_reflns_number_gt 1834
_reflns_number_total 2413
_reflns_threshold_expression 'I > 2\s(I)'
_cod_data_source_file c5nj02980e2.cif
_cod_data_source_block Tlchpzdtc2
_cod_depositor_comments 'Adding full bibliography for 7055304--7055305.cif.'
_cod_database_code 7055304
_shelx_shelxl_version_number 2014/7
_shelx_space_group_comment
;
The symmetry employed for this shelxl refinement is uniquely defined
by the following loop, which should always be used as a source of
symmetry information in preference to the above space-group names.
They are only intended as comments.
;
_shelx_estimated_absorpt_t_min 0.268
_shelx_estimated_absorpt_t_max 0.716

loop_
_space_group_symop_operation_xyz
'x, y, z'
'-x, -y, -z'

loop_
_atom_site_label
_atom_site_type_symbol
_atom_site_fract_x
_atom_site_fract_y
_atom_site_fract_z
_atom_site_U_iso_or_equiv
_atom_site_adp_type
_atom_site_occupancy
_atom_site_site_symmetry_order
_atom_site_calc_flag
_atom_site_refinement_flags_posn
_atom_site_refinement_flags_adp
_atom_site_refinement_flags_occupancy
_atom_site_disorder_assembly
_atom_site_disorder_group
Tl1 Tl 1.22430(13) 0.86201(15) 0.46744(6) 0.0604(4) Uani 1 1 d . . . . .
S1 S 0.7783(9) 0.6453(8) 0.4668(3) 0.0508(14) Uani 1 1 d . . . . .
S2 S 0.8320(9) 1.0165(9) 0.3695(4) 0.0597(16) Uani 1 1 d . . . . .
N1 N 0.548(3) 0.676(3) 0.3314(11) 0.051(4) Uani 1 1 d . . . . .
N2 N 0.224(4) 0.487(3) 0.2169(11) 0.071(6) Uani 1 1 d . . . . .
C1 C 0.704(3) 0.771(3) 0.3835(11) 0.040(4) Uani 1 1 d . . . . .
C2 C 0.506(5) 0.771(4) 0.2578(15) 0.068(7) Uani 1 1 d . . . . .
H2A H 0.6022 0.7262 0.2221 0.082 Uiso 1 1 calc R U . . .
H2B H 0.5326 0.9229 0.2646 0.082 Uiso 1 1 calc R U . . .
C3 C 0.275(5) 0.709(4) 0.2246(15) 0.072(8) Uani 1 1 d . . . . .
H3A H 0.1789 0.7659 0.2581 0.086 Uiso 1 1 calc R U . . .
H3B H 0.2517 0.7692 0.1743 0.086 Uiso 1 1 calc R U . . .
C4 C 0.241(4) 0.410(4) 0.2947(14) 0.063(7) Uani 1 1 d . . . . .
H4A H 0.1936 0.2603 0.2925 0.076 Uiso 1 1 calc R U . . .
H4B H 0.1469 0.4787 0.3253 0.076 Uiso 1 1 calc R U . . .
C5 C 0.473(4) 0.448(3) 0.3344(12) 0.049(5) Uani 1 1 d . . . . .
H5A H 0.4759 0.4065 0.3877 0.059 Uiso 1 1 calc R U . . .
H5B H 0.5662 0.3662 0.3080 0.059 Uiso 1 1 calc R U . . .
C6A C -0.014(7) 0.432(4) 0.1805(16) 0.056(9) Uani 0.69(2) 1 d D U P A 1
H6A H -0.1124 0.4666 0.2181 0.067 Uiso 0.69(2) 1 calc R U P A 1
C7A C -0.064(5) 0.547(5) 0.1057(17) 0.067(10) Uani 0.69(2) 1 d D U P A 1
H7A1 H 0.0410 0.5202 0.0703 0.080 Uiso 0.69(2) 1 calc R U P A 1
H7A2 H -0.0466 0.6970 0.1177 0.080 Uiso 0.69(2) 1 calc R U P A 1
C8A C -0.291(6) 0.484(5) 0.065(3) 0.085(13) Uani 0.69(2) 1 d D U P A 1
H8A1 H -0.3987 0.5173 0.0980 0.102 Uiso 0.69(2) 1 calc R U P A 1
H8A2 H -0.3104 0.5588 0.0174 0.102 Uiso 0.69(2) 1 calc R U P A 1
C9A C -0.315(8) 0.245(5) 0.046(2) 0.089(14) Uani 0.69(2) 1 d D U P A 1
H9A1 H -0.4580 0.2009 0.0216 0.107 Uiso 0.69(2) 1 calc R U P A 1
H9A2 H -0.2120 0.2150 0.0107 0.107 Uiso 0.69(2) 1 calc R U P A 1
C10A C -0.277(8) 0.120(7) 0.120(2) 0.096(16) Uani 0.69(2) 1 d D U P A 1
H10A H -0.2876 -0.0285 0.1061 0.115 Uiso 0.69(2) 1 calc R U P A 1
H10B H -0.3857 0.1413 0.1542 0.115 Uiso 0.69(2) 1 calc R U P A 1
C11A C -0.052(7) 0.194(5) 0.161(3) 0.09(2) Uani 0.69(2) 1 d D U P A 1
H11A H -0.0323 0.1192 0.2083 0.112 Uiso 0.69(2) 1 calc R U P A 1
H11B H 0.0560 0.1582 0.1281 0.112 Uiso 0.69(2) 1 calc R U P A 1
C6B C 0.090(12) 0.399(11) 0.154(5) 0.056(9) Uani 0.31(2) 1 d D U P A 2
H6B H 0.1243 0.4661 0.1065 0.067 Uiso 0.31(2) 1 calc R U P A 2
C7B C -0.126(11) 0.454(15) 0.179(4) 0.067(10) Uani 0.31(2) 1 d D U P A 2
H7B1 H -0.1118 0.6001 0.1971 0.080 Uiso 0.31(2) 1 calc R U P A 2
H7B2 H -0.1690 0.3670 0.2207 0.080 Uiso 0.31(2) 1 calc R U P A 2
C8B C -0.300(17) 0.419(12) 0.109(5) 0.085(13) Uani 0.31(2) 1 d D U P A 2
H8B1 H -0.4321 0.4713 0.1212 0.102 Uiso 0.31(2) 1 calc R U P A 2
H8B2 H -0.2504 0.4868 0.0641 0.102 Uiso 0.31(2) 1 calc R U P A 2
C9B C -0.331(15) 0.178(12) 0.097(7) 0.089(14) Uani 0.31(2) 1 d D U P A 2
H9B1 H -0.4466 0.1372 0.0569 0.107 Uiso 0.31(2) 1 calc R U P A 2
H9B2 H -0.3691 0.1132 0.1445 0.107 Uiso 0.31(2) 1 calc R U P A 2
C10B C -0.120(14) 0.104(14) 0.074(5) 0.096(16) Uani 0.31(2) 1 d D U P A 2
H10C H -0.0761 0.1754 0.0289 0.115 Uiso 0.31(2) 1 calc R U P A 2
H10D H -0.1399 -0.0459 0.0627 0.115 Uiso 0.31(2) 1 calc R U P A 2
C11B C 0.05(2) 0.159(11) 0.144(7) 0.09(2) Uani 0.31(2) 1 d D U P A 2
H11C H -0.0002 0.0972 0.1898 0.112 Uiso 0.31(2) 1 calc R U P A 2
H11D H 0.1829 0.1030 0.1340 0.112 Uiso 0.31(2) 1 calc R U P A 2

loop_
_atom_site_aniso_label
_atom_site_aniso_U_11
_atom_site_aniso_U_22
_atom_site_aniso_U_33
_atom_site_aniso_U_23
_atom_site_aniso_U_13
_atom_site_aniso_U_12
Tl1 0.0321(5) 0.0606(6) 0.0872(8) -0.0141(5) 0.0061(4) 0.0035(3)
S1 0.064(3) 0.038(3) 0.044(3) 0.012(2) -0.010(2) -0.010(2)
S2 0.050(3) 0.045(3) 0.079(4) 0.015(3) -0.007(3) -0.008(2)
N1 0.048(10) 0.042(10) 0.058(11) 0.003(8) -0.003(8) -0.008(8)
N2 0.102(17) 0.053(12) 0.045(11) 0.009(9) -0.021(11) -0.024(11)
C1 0.033(9) 0.055(12) 0.032(10) -0.004(8) -0.011(7) 0.022(8)
C2 0.086(18) 0.052(14) 0.056(15) 0.003(11) -0.025(13) -0.012(13)
C3 0.10(2) 0.052(14) 0.054(14) 0.017(11) -0.026(13) -0.020(13)
C4 0.068(15) 0.053(14) 0.057(14) -0.005(11) -0.022(12) -0.013(11)
C5 0.072(14) 0.039(11) 0.033(10) 0.000(9) -0.011(9) 0.001(10)
C6A 0.07(3) 0.052(18) 0.039(19) -0.013(14) -0.002(15) -0.003(19)
C7A 0.09(2) 0.054(19) 0.050(18) -0.003(15) -0.017(17) -0.002(17)
C8A 0.11(3) 0.06(2) 0.07(3) 0.002(19) -0.04(2) 0.01(2)
C9A 0.10(3) 0.09(3) 0.06(2) 0.01(2) -0.05(2) -0.01(2)
C10A 0.13(4) 0.05(2) 0.08(3) 0.00(2) -0.03(2) -0.03(2)
C11A 0.14(5) 0.05(2) 0.07(3) 0.010(18) -0.04(3) -0.01(2)
C6B 0.07(3) 0.052(18) 0.039(19) -0.013(14) -0.002(15) -0.003(19)
C7B 0.09(2) 0.054(19) 0.050(18) -0.003(15) -0.017(17) -0.002(17)
C8B 0.11(3) 0.06(2) 0.07(3) 0.002(19) -0.04(2) 0.01(2)
C9B 0.10(3) 0.09(3) 0.06(2) 0.01(2) -0.05(2) -0.01(2)
C10B 0.13(4) 0.05(2) 0.08(3) 0.00(2) -0.03(2) -0.03(2)
C11B 0.14(5) 0.05(2) 0.07(3) 0.010(18) -0.04(3) -0.01(2)

loop_
_atom_type_symbol
_atom_type_description
_atom_type_scat_dispersion_real
_atom_type_scat_dispersion_imag
_atom_type_scat_source
C C 0.0033 0.0016 'International Tables Vol C Tables 4.2.6.8 and 6.1.1.4'
H H 0.0000 0.0000 'International Tables Vol C Tables 4.2.6.8 and 6.1.1.4'
N N 0.0061 0.0033 'International Tables Vol C Tables 4.2.6.8 and 6.1.1.4'
S S 0.1246 0.1234 'International Tables Vol C Tables 4.2.6.8 and 6.1.1.4'
Tl Tl -2.8358 9.6688 'International Tables Vol C Tables 4.2.6.8 and 6.1.1.4'

loop_
_geom_angle_atom_site_label_1
_geom_angle_atom_site_label_2
_geom_angle_atom_site_label_3
_geom_angle
_geom_angle_site_symmetry_1
_geom_angle_site_symmetry_3
S1 Tl1 S2 83.95(15) . 2_776
S1 Tl1 S2 57.94(14) . .
S2 Tl1 S2 104.59(15) 2_776 .
S1 Tl1 Tl1 58.12(12) . 2_776
S2 Tl1 Tl1 54.04(12) 2_776 2_776
S2 Tl1 Tl1 50.54(14) . 2_776
S1 Tl1 Tl1 162.76(12) . 2_876
S2 Tl1 Tl1 79.40(11) 2_776 2_876
S2 Tl1 Tl1 131.00(11) . 2_876
Tl1 Tl1 Tl1 113.70(5) 2_776 2_876
C1 S1 Tl1 89.3(7) . .
C1 S2 Tl1 88.9(7) . 2_776
C1 S2 Tl1 84.7(6) . .
Tl1 S2 Tl1 75.41(15) 2_776 .
C1 N1 C2 119.0(17) . .
C1 N1 C5 121.1(17) . .
C2 N1 C5 116.3(17) . .
C6B N2 C3 120(4) . .
C6B N2 C4 127(4) . .
C3 N2 C4 106.4(19) . .
C3 N2 C6A 110(2) . .
C4 N2 C6A 108(2) . .
N1 C1 S2 121.7(14) . .
N1 C1 S1 119.6(16) . .
S2 C1 S1 118.7(11) . .
N1 C2 C3 111(2) . .
N1 C2 H2A 109.5 . .
C3 C2 H2A 109.5 . .
N1 C2 H2B 109.5 . .
C3 C2 H2B 109.5 . .
H2A C2 H2B 108.1 . .
N2 C3 C2 112(2) . .
N2 C3 H3A 109.3 . .
C2 C3 H3A 109.3 . .
N2 C3 H3B 109.3 . .
C2 C3 H3B 109.3 . .
H3A C3 H3B 107.9 . .
N2 C4 C5 112(2) . .
N2 C4 H4A 109.1 . .
C5 C4 H4A 109.1 . .
N2 C4 H4B 109.1 . .
C5 C4 H4B 109.1 . .
H4A C4 H4B 107.8 . .
N1 C5 C4 107.8(17) . .
N1 C5 H5A 110.1 . .
C4 C5 H5A 110.1 . .
N1 C5 H5B 110.1 . .
C4 C5 H5B 110.1 . .
H5A C5 H5B 108.5 . .
C11A C6A C7A 108(3) . .
C11A C6A N2 108(3) . .
C7A C6A N2 113(3) . .
C11A C6A H6A 109.3 . .
C7A C6A H6A 109.3 . .
N2 C6A H6A 109.3 . .
C6A C7A C8A 114(3) . .
C6A C7A H7A1 108.7 . .
C8A C7A H7A1 108.7 . .
C6A C7A H7A2 108.7 . .
C8A C7A H7A2 108.7 . .
H7A1 C7A H7A2 107.6 . .
C9A C8A C7A 108(3) . .
C9A C8A H8A1 110.2 . .
C7A C8A H8A1 110.2 . .
C9A C8A H8A2 110.2 . .
C7A C8A H8A2 110.2 . .
H8A1 C8A H8A2 108.5 . .
C10A C9A C8A 112(3) . .
C10A C9A H9A1 109.2 . .
C8A C9A H9A1 109.2 . .
C10A C9A H9A2 109.2 . .
C8A C9A H9A2 109.2 . .
H9A1 C9A H9A2 107.9 . .
C9A C10A C11A 110(3) . .
C9A C10A H10A 109.8 . .
C11A C10A H10A 109.8 . .
C9A C10A H10B 109.8 . .
C11A C10A H10B 109.8 . .
H10A C10A H10B 108.2 . .
C6A C11A C10A 114(3) . .
C6A C11A H11A 108.9 . .
C10A C11A H11A 108.9 . .
C6A C11A H11B 108.9 . .
C10A C11A H11B 108.9 . .
H11A C11A H11B 107.7 . .
N2 C6B C7B 99(5) . .
N2 C6B C11B 119(6) . .
C7B C6B C11B 102(9) . .
N2 C6B H6B 111.5 . .
C7B C6B H6B 111.5 . .
C11B C6B H6B 111.5 . .
C6B C7B C8B 110(7) . .
C6B C7B H7B1 109.7 . .
C8B C7B H7B1 109.7 . .
C6B C7B H7B2 109.7 . .
C8B C7B H7B2 109.7 . .
H7B1 C7B H7B2 108.2 . .
C9B C8B C7B 103(7) . .
C9B C8B H8B1 111.2 . .
C7B C8B H8B1 111.2 . .
C9B C8B H8B2 111.2 . .
C7B C8B H8B2 111.2 . .
H8B1 C8B H8B2 109.1 . .
C8B C9B C10B 109(8) . .
C8B C9B H9B1 109.8 . .
C10B C9B H9B1 109.8 . .
C8B C9B H9B2 109.8 . .
C10B C9B H9B2 109.8 . .
H9B1 C9B H9B2 108.3 . .
C9B C10B C11B 107(9) . .
C9B C10B H10C 110.4 . .
C11B C10B H10C 110.4 . .
C9B C10B H10D 110.4 . .
C11B C10B H10D 110.4 . .
H10C C10B H10D 108.6 . .
C6B C11B C10B 108(6) . .
C6B C11B H11C 110.1 . .
C10B C11B H11C 110.1 . .
C6B C11B H11D 110.1 . .
C10B C11B H11D 110.1 . .
H11C C11B H11D 108.4 . .

loop_
_geom_bond_atom_site_label_1
_geom_bond_atom_site_label_2
_geom_bond_distance
_geom_bond_site_symmetry_2
Tl1 S1 2.984(6) .
Tl1 S2 2.986(7) 2_776
Tl1 S2 3.131(6) .
Tl1 Tl1 3.7428(19) 2_776
Tl1 Tl1 3.7656(18) 2_876
S1 C1 1.730(19) .
S2 C1 1.72(2) .
S2 Tl1 2.986(7) 2_776
N1 C1 1.35(2) .
N1 C2 1.45(3) .
N1 C5 1.49(3) .
N2 C6B 1.38(8) .
N2 C3 1.42(3) .
N2 C4 1.45(3) .
N2 C6A 1.57(4) .
C2 C3 1.52(3) .
C2 H2A 0.9700 .
C2 H2B 0.9700 .
C3 H3A 0.9700 .
C3 H3B 0.9700 .
C4 C5 1.54(3) .
C4 H4A 0.9700 .
C4 H4B 0.9700 .
C5 H5A 0.9700 .
C5 H5B 0.9700 .
C6A C11A 1.538(10) .
C6A C7A 1.538(10) .
C6A H6A 0.9800 .
C7A C8A 1.540(10) .
C7A H7A1 0.9700 .
C7A H7A2 0.9700 .
C8A C9A 1.540(10) .
C8A H8A1 0.9700 .
C8A H8A2 0.9700 .
C9A C10A 1.539(10) .
C9A H9A1 0.9700 .
C9A H9A2 0.9700 .
C10A C11A 1.541(10) .
C10A H10A 0.9700 .
C10A H10B 0.9700 .
C11A H11A 0.9700 .
C11A H11B 0.9700 .
C6B C7B 1.539(10) .
C6B C11B 1.539(10) .
C6B H6B 0.9800 .
C7B C8B 1.540(10) .
C7B H7B1 0.9700 .
C7B H7B2 0.9700 .
C8B C9B 1.539(10) .
C8B H8B1 0.9700 .
C8B H8B2 0.9700 .
C9B C10B 1.540(10) .
C9B H9B1 0.9700 .
C9B H9B2 0.9700 .
C10B C11B 1.540(10) .
C10B H10C 0.9700 .
C10B H10D 0.9700 .
C11B H11C 0.9700 .
C11B H11D 0.9700 .
